data_7130015
loop_
_publ_author_name
'Hou, Meifeng'
'Li, Jiajun'
'Rao, Fucai'
'Chen, Zuliang'
'Wei, Yingjing'

_publ_section_title
;
 Diastereoselective synthesis of tetrahydrobenzo[b]azocines by
 Lu(OTf)3-catalyzed [4+4] cycloaddition of donor--acceptor cyclobutanes
 with anthranils
;
_journal_name_full 'Chemical Communications'
_journal_paper_doi 10.1039/D2CC00829G
_journal_year 2022
_chemical_formula_moiety 'C24 H27 N O8'
_chemical_formula_sum 'C24 H27 N O8'
_chemical_formula_weight 457.46
_space_group_crystal_system monoclinic
_space_group_IT_number 14
_space_group_name_Hall '-P 2yn'
_space_group_name_H-M_alt 'P 1 21/n 1'
_atom_sites_solution_hydrogens geom
_atom_sites_solution_primary dual
_audit_block_doi 10.5517/ccdc.csd.cc29xkg8
_audit_creation_date 2021-06-24
_audit_creation_method
;
Olex2 1.3-alpha
(compiled 2020.09.11 svn.r3730fd0d for OlexSys, GUI svn.r6159)
;
_audit_update_record
;
2022-01-17 deposited with the CCDC.	2022-04-13 downloaded from the CCDC.
;
_cell_angle_alpha 90
_cell_angle_beta 95.438(13)
_cell_angle_gamma 90
_cell_formula_units_Z 4
_cell_length_a 9.5800(12)
_cell_length_b 12.0838(15)
_cell_length_c 19.887(3)
_cell_measurement_reflns_used 2445
_cell_measurement_temperature 149.99(10)
_cell_measurement_theta_max 25.4960
_cell_measurement_theta_min 2.7130
_cell_volume 2291.8(5)
_computing_cell_refinement 'CrysAlisPro 1.171.38.43f (Rigaku OD, 2015)'
_computing_data_collection 'CrysAlisPro 1.171.38.43f (Rigaku OD, 2015)'
_computing_data_reduction 'CrysAlisPro 1.171.38.43f (Rigaku OD, 2015)'
_computing_molecular_graphics 'Olex2 1.3-alpha (Dolomanov et al., 2009)'
_computing_publication_material 'Olex2 1.3-alpha (Dolomanov et al., 2009)'
_computing_structure_refinement 'SHELXL 2018/3 (Sheldrick, 2015)'
_computing_structure_solution 'SHELXT  (Sheldrick, 2015)'
_diffrn_ambient_environment N~2~
_diffrn_ambient_temperature 149.99(10)
_diffrn_detector 'CCD plate'
_diffrn_detector_area_resol_mean 5.2684
_diffrn_detector_type AtlasS2
_diffrn_measured_fraction_theta_full 0.997
_diffrn_measured_fraction_theta_max 0.997
_diffrn_measurement_details
;
List of Runs (angles in degrees, time in seconds):

  # Type    Start    End  Width  t~exp~   \w     \q     \k     \f   Frames
#--------------------------------------------------------------------------
  1  \w     44.00  71.00   1.00    7.00    --   11.90-178.00 150.00   27
  2  \w    -24.00  83.00   1.00    7.00    --   11.90  19.00 -30.00  107
  3  \w    -47.00  28.00   1.00    7.00    --   11.90 -38.00 -60.00   75
;
_diffrn_measurement_device 'four-circle diffractometer'
_diffrn_measurement_device_type 'SuperNova, Dual, Cu at zero, AtlasS2'
_diffrn_measurement_method '\w scans'
_diffrn_orient_matrix_type 'CrysAlisPro convention (1999,Acta A55,543-557)'
_diffrn_orient_matrix_UB_11 -0.0374750000
_diffrn_orient_matrix_UB_12 -0.0165372000
_diffrn_orient_matrix_UB_13 0.0274582000
_diffrn_orient_matrix_UB_21 0.0608651000
_diffrn_orient_matrix_UB_22 -0.0269037000
_diffrn_orient_matrix_UB_23 0.0151191000
_diffrn_orient_matrix_UB_31 0.0206581000
_diffrn_orient_matrix_UB_32 0.0494636000
_diffrn_orient_matrix_UB_33 0.0173330000
_diffrn_radiation_monochromator mirror
_diffrn_radiation_probe x-ray
_diffrn_radiation_type 'Mo K\a'
_diffrn_radiation_wavelength 0.71073
_diffrn_reflns_av_R_equivalents 0.0692
_diffrn_reflns_av_unetI/netI 0.0774
_diffrn_reflns_Laue_measured_fraction_full 0.997
_diffrn_reflns_Laue_measured_fraction_max 0.997
_diffrn_reflns_limit_h_max 11
_diffrn_reflns_limit_h_min -11
_diffrn_reflns_limit_k_max 13
_diffrn_reflns_limit_k_min -14
_diffrn_reflns_limit_l_max 23
_diffrn_reflns_limit_l_min -15
_diffrn_reflns_number 10218
_diffrn_reflns_point_group_measured_fraction_full 0.997
_diffrn_reflns_point_group_measured_fraction_max 0.997
_diffrn_reflns_theta_full 24.998
_diffrn_reflns_theta_max 24.998
_diffrn_reflns_theta_min 2.057
_diffrn_source 'micro-focus sealed X-ray tube'
_diffrn_source_type 'SuperNova (Mo) X-ray Source'
_exptl_absorpt_coefficient_mu 0.100
_exptl_absorpt_correction_T_max 1.00000
_exptl_absorpt_correction_T_min 0.12955
_exptl_absorpt_correction_type multi-scan
_exptl_absorpt_process_details
;
CrysAlisPro 1.171.38.43f (Rigaku Oxford Diffraction, 2015)
Empirical absorption correction using spherical harmonics,
 implemented in SCALE3 ABSPACK scaling algorithm.
;
_exptl_crystal_colour colourless
_exptl_crystal_colour_primary colourless
_exptl_crystal_density_diffrn 1.326
_exptl_crystal_description block
_exptl_crystal_F_000 968
_exptl_crystal_size_max 0.14
_exptl_crystal_size_mid 0.13
_exptl_crystal_size_min 0.12
_refine_diff_density_max 0.364
_refine_diff_density_min -0.379
_refine_diff_density_rms 0.070
_refine_ls_extinction_method none
_refine_ls_goodness_of_fit_ref 1.059
_refine_ls_hydrogen_treatment constr
_refine_ls_matrix_type full
_refine_ls_number_parameters 303
_refine_ls_number_reflns 4034
_refine_ls_number_restraints 0
_refine_ls_restrained_S_all 1.059
_refine_ls_R_factor_all 0.1146
_refine_ls_R_factor_gt 0.0798
_refine_ls_shift/su_max 0.000
_refine_ls_shift/su_mean 0.000
_refine_ls_structure_factor_coef Fsqd
_refine_ls_weighting_details 'w=1/[\s^2^(Fo^2^)+(0.0973P)^2^+1.5141P] where P=(Fo^2^+2Fc^2^)/3'
_refine_ls_weighting_scheme calc
_refine_ls_wR_factor_gt 0.1951
_refine_ls_wR_factor_ref 0.2229
_reflns_Friedel_coverage 0.000
_reflns_number_gt 2688
_reflns_number_total 4034
_reflns_threshold_expression 'I > 2\s(I)'
_cod_data_source_file d2cc00829g2.cif
_cod_data_source_block exp_3179
_cod_database_code 7130015
_shelx_shelxl_version_number 2018/3
_shelx_space_group_comment
;
The symmetry employed for this shelxl refinement is uniquely defined
by the following loop, which should always be used as a source of
symmetry information in preference to the above space-group names.
They are only intended as comments.
;
_reflns_odcompleteness_completeness 99.57
_reflns_odcompleteness_iscentric 1
_reflns_odcompleteness_theta 26.32
_olex2_refinement_description
;
1. Fixed Uiso
 At 1.2 times of:
  All C(H) groups, All C(H,H) groups
 At 1.5 times of:
  All C(H,H,H) groups
2.a Ternary CH refined with riding coordinates:
 C7(H7), C11(H11)
2.b Secondary CH2 refined with riding coordinates:
 C8(H8A,H8B), C9(H9A,H9B)
2.c Aromatic/amide H refined with riding coordinates:
 C2(H2), C6(H6), C14(H14), C15(H15), C16(H16), C17(H17)
2.d Idealised Me refined as rotating group:
 C19(H19A,H19B,H19C), C21(H21A,H21B,H21C), C22(H22A,H22B,H22C), C23(H23A,H23B,
 H23C), C24(H24A,H24B,H24C)
;
_olex2_submission_special_instructions 'No special instructions were received'
_oxdiff_exptl_absorpt_empirical_details
;
Empirical correction (ABSPACK) includes:
- Absorption correction using spherical harmonics
- Frame scaling
;
_oxdiff_exptl_absorpt_empirical_full_max 5.062
_oxdiff_exptl_absorpt_empirical_full_min 0.405

loop_
_space_group_symop_operation_xyz
'x, y, z'
'-x+1/2, y+1/2, -z+1/2'
'-x, -y, -z'
'x-1/2, -y-1/2, z-1/2'

loop_
_atom_site_label
_atom_site_type_symbol
_atom_site_fract_x
_atom_site_fract_y
_atom_site_fract_z
_atom_site_U_iso_or_equiv
_atom_site_adp_type
_atom_site_occupancy
_atom_site_site_symmetry_order
_atom_site_calc_flag
_atom_site_refinement_flags_posn
_atom_site_refinement_flags_adp
_atom_site_refinement_flags_occupancy
_atom_site_disorder_assembly
_atom_site_disorder_group
O1 O 0.7697(3) -0.0374(2) 0.58286(13) 0.0431(7) Uani 1 1 d . . . . .
O2 O 0.8189(3) -0.15637(18) 0.47420(13) 0.0411(7) Uani 1 1 d . . . . .
O3 O 0.7635(3) -0.0758(2) 0.34940(14) 0.0469(7) Uani 1 1 d . . . . .
O4 O 0.4886(2) 0.30700(18) 0.32593(12) 0.0344(6) Uani 1 1 d . . . . .
O5 O 0.1908(3) 0.2639(3) 0.29225(16) 0.0595(8) Uani 1 1 d . . . . .
O6 O 0.0733(3) 0.3157(2) 0.37834(15) 0.0487(7) Uani 1 1 d . . . . .
O7 O 0.1584(3) 0.5404(2) 0.30686(14) 0.0475(7) Uani 1 1 d . . . . .
O8 O 0.2099(3) 0.5768(2) 0.41606(15) 0.0610(9) Uani 1 1 d . . . . .
N1 N 0.6106(3) 0.3234(2) 0.37465(14) 0.0330(7) Uani 1 1 d . . . . .
C1 C 0.6461(4) 0.1584(3) 0.44854(18) 0.0330(8) Uani 1 1 d . . . . .
C2 C 0.6751(4) 0.1156(3) 0.51267(18) 0.0347(9) Uani 1 1 d . . . . .
H2 H 0.656358 0.157258 0.550110 0.042 Uiso 1 1 calc R U . . .
C3 C 0.7325(4) 0.0101(3) 0.52128(19) 0.0348(9) Uani 1 1 d . . . . .
C4 C 0.7609(4) -0.0518(3) 0.46528(19) 0.0331(9) Uani 1 1 d . . . . .
C5 C 0.7305(4) -0.0095(3) 0.40134(19) 0.0353(9) Uani 1 1 d . . . . .
C6 C 0.6716(4) 0.0959(3) 0.39231(18) 0.0344(9) Uani 1 1 d . . . . .
H6 H 0.649792 0.124008 0.349061 0.041 Uiso 1 1 calc R U . . .
C7 C 0.5830(4) 0.2740(3) 0.44114(18) 0.0331(8) Uani 1 1 d . . . . .
H7 H 0.630601 0.320270 0.476701 0.040 Uiso 1 1 calc R U . . .
C8 C 0.4278(4) 0.2700(3) 0.45298(19) 0.0374(9) Uani 1 1 d . . . . .
H8A H 0.420761 0.245471 0.498983 0.045 Uiso 1 1 calc R U . . .
H8B H 0.382789 0.214275 0.423211 0.045 Uiso 1 1 calc R U . . .
C9 C 0.3450(4) 0.3777(3) 0.44221(18) 0.0362(9) Uani 1 1 d . . . . .
H9A H 0.404465 0.438287 0.459423 0.043 Uiso 1 1 calc R U . . .
H9B H 0.265667 0.374648 0.469053 0.043 Uiso 1 1 calc R U . . .
C10 C 0.2902(4) 0.4043(3) 0.36924(18) 0.0330(8) Uani 1 1 d . . . . .
C11 C 0.4076(4) 0.4090(3) 0.32131(18) 0.0357(9) Uani 1 1 d . . . . .
H11 H 0.367475 0.421057 0.274722 0.043 Uiso 1 1 calc R U . . .
C12 C 0.5166(4) 0.4936(3) 0.34068(18) 0.0378(9) Uani 1 1 d . . . . .
C13 C 0.6289(4) 0.4411(3) 0.37442(17) 0.0345(9) Uani 1 1 d . . . . .
C14 C 0.7469(4) 0.4963(3) 0.40098(19) 0.0429(10) Uani 1 1 d . . . . .
H14 H 0.822226 0.459038 0.423675 0.052 Uiso 1 1 calc R U . . .
C15 C 0.7482(5) 0.6109(4) 0.3922(2) 0.0542(12) Uani 1 1 d . . . . .
H15 H 0.825613 0.651421 0.409938 0.065 Uiso 1 1 calc R U . . .
C16 C 0.6365(5) 0.6650(3) 0.3578(2) 0.0562(12) Uani 1 1 d . . . . .
H16 H 0.641054 0.741233 0.352053 0.067 Uiso 1 1 calc R U . . .
C17 C 0.5188(5) 0.6089(3) 0.3318(2) 0.0480(11) Uani 1 1 d . . . . .
H17 H 0.443247 0.645962 0.309212 0.058 Uiso 1 1 calc R U . . .
C18 C 0.2153(4) 0.5174(3) 0.3685(2) 0.0404(9) Uani 1 1 d . . . . .
C19 C 0.0844(5) 0.6462(3) 0.2990(2) 0.0584(12) Uani 1 1 d . . . . .
H19A H 0.061179 0.661045 0.251814 0.088 Uiso 1 1 calc R U . . .
H19B H 0.143423 0.704178 0.318589 0.088 Uiso 1 1 calc R U . . .
H19C H -0.000034 0.642710 0.321326 0.088 Uiso 1 1 calc R U . . .
C20 C 0.1812(4) 0.3183(3) 0.3420(2) 0.0396(9) Uani 1 1 d . . . . .
C21 C -0.0358(4) 0.2365(4) 0.3553(3) 0.0629(13) Uani 1 1 d . . . . .
H21A H -0.067101 0.250753 0.308847 0.094 Uiso 1 1 calc R U . . .
H21B H -0.113232 0.243751 0.382283 0.094 Uiso 1 1 calc R U . . .
H21C H 0.001279 0.162716 0.359689 0.094 Uiso 1 1 calc R U . . .
C22 C 0.7251(5) -0.0402(3) 0.2820(2) 0.0592(13) Uani 1 1 d . . . . .
H22A H 0.754789 -0.094236 0.251028 0.089 Uiso 1 1 calc R U . . .
H22B H 0.769313 0.029418 0.274500 0.089 Uiso 1 1 calc R U . . .
H22C H 0.625096 -0.031693 0.275135 0.089 Uiso 1 1 calc R U . . .
C23 C 0.9672(4) -0.1580(3) 0.4724(2) 0.0529(11) Uani 1 1 d . . . . .
H23A H 0.990542 -0.129209 0.429871 0.079 Uiso 1 1 calc R U . . .
H23B H 1.000657 -0.232648 0.477663 0.079 Uiso 1 1 calc R U . . .
H23C H 1.010355 -0.113135 0.508418 0.079 Uiso 1 1 calc R U . . .
C24 C 0.7240(5) 0.0148(4) 0.6401(2) 0.0576(12) Uani 1 1 d . . . . .
H24A H 0.624653 0.026964 0.633139 0.086 Uiso 1 1 calc R U . . .
H24B H 0.771222 0.084445 0.647161 0.086 Uiso 1 1 calc R U . . .
H24C H 0.744886 -0.031526 0.678957 0.086 Uiso 1 1 calc R U . . .

loop_
_atom_site_aniso_label
_atom_site_aniso_U_11
_atom_site_aniso_U_22
_atom_site_aniso_U_33
_atom_site_aniso_U_23
_atom_site_aniso_U_13
_atom_site_aniso_U_12
O1 0.0555(17) 0.0260(13) 0.0461(16) 0.0062(12) -0.0035(13) -0.0061(12)
O2 0.0360(15) 0.0174(12) 0.0696(18) 0.0035(12) 0.0036(13) -0.0081(11)
O3 0.0636(19) 0.0255(14) 0.0539(17) -0.0026(13) 0.0177(14) -0.0085(13)
O4 0.0361(14) 0.0233(12) 0.0433(14) -0.0022(11) 0.0020(11) -0.0026(11)
O5 0.0500(19) 0.0553(19) 0.073(2) -0.0180(17) 0.0028(15) -0.0135(15)
O6 0.0386(16) 0.0331(15) 0.075(2) 0.0015(13) 0.0110(14) -0.0072(12)
O7 0.0541(18) 0.0352(15) 0.0521(17) 0.0098(13) 0.0002(13) 0.0068(13)
O8 0.088(2) 0.0402(17) 0.0547(19) -0.0058(15) 0.0047(16) 0.0171(16)
N1 0.0364(17) 0.0226(15) 0.0393(17) -0.0003(13) 0.0002(13) -0.0106(13)
C1 0.031(2) 0.0247(18) 0.044(2) 0.0046(16) 0.0045(16) -0.0060(15)
C2 0.036(2) 0.0283(19) 0.039(2) -0.0033(16) 0.0022(16) -0.0040(16)
C3 0.034(2) 0.0246(18) 0.045(2) 0.0076(17) -0.0019(16) -0.0070(15)
C4 0.0309(19) 0.0178(17) 0.051(2) 0.0015(16) 0.0044(16) -0.0112(14)
C5 0.038(2) 0.0224(18) 0.047(2) -0.0033(17) 0.0106(16) -0.0117(16)
C6 0.040(2) 0.0241(18) 0.039(2) 0.0065(16) 0.0050(16) -0.0061(16)
C7 0.038(2) 0.0221(17) 0.040(2) 0.0010(16) 0.0045(16) -0.0048(15)
C8 0.039(2) 0.0284(19) 0.045(2) 0.0091(17) 0.0037(16) -0.0038(16)
C9 0.033(2) 0.0320(19) 0.044(2) 0.0037(17) 0.0089(16) -0.0015(16)
C10 0.033(2) 0.0231(18) 0.043(2) 0.0031(16) 0.0021(16) -0.0020(15)
C11 0.051(2) 0.0196(17) 0.036(2) 0.0061(15) 0.0006(17) 0.0011(16)
C12 0.045(2) 0.0269(19) 0.043(2) 0.0043(17) 0.0145(18) -0.0077(17)
C13 0.044(2) 0.0280(19) 0.033(2) -0.0012(16) 0.0095(16) -0.0125(17)
C14 0.050(2) 0.037(2) 0.042(2) -0.0007(18) 0.0074(18) -0.0160(19)
C15 0.068(3) 0.044(2) 0.054(3) -0.011(2) 0.022(2) -0.025(2)
C16 0.084(4) 0.025(2) 0.064(3) -0.001(2) 0.027(3) -0.017(2)
C17 0.061(3) 0.033(2) 0.052(3) 0.0105(19) 0.018(2) -0.004(2)
C18 0.042(2) 0.0269(19) 0.052(2) 0.0110(19) 0.0028(18) 0.0001(17)
C19 0.058(3) 0.041(2) 0.076(3) 0.022(2) 0.005(2) 0.014(2)
C20 0.040(2) 0.030(2) 0.048(2) 0.0013(19) 0.0005(19) -0.0026(17)
C21 0.041(3) 0.044(3) 0.103(4) 0.003(3) 0.002(2) -0.011(2)
C22 0.092(4) 0.038(2) 0.050(3) -0.006(2) 0.023(2) -0.008(2)
C23 0.044(2) 0.025(2) 0.089(3) 0.000(2) 0.000(2) -0.0047(18)
C24 0.085(3) 0.040(2) 0.046(3) 0.007(2) -0.005(2) -0.004(2)

loop_
_atom_type_symbol
_atom_type_description
_atom_type_scat_dispersion_real
_atom_type_scat_dispersion_imag
_atom_type_scat_source
C C 0.0033 0.0016 'International Tables Vol C Tables 4.2.6.8 and 6.1.1.4'
H H 0.0000 0.0000 'International Tables Vol C Tables 4.2.6.8 and 6.1.1.4'
N N 0.0061 0.0033 'International Tables Vol C Tables 4.2.6.8 and 6.1.1.4'
O O 0.0106 0.0060 'International Tables Vol C Tables 4.2.6.8 and 6.1.1.4'

loop_
_geom_angle_atom_site_label_1
_geom_angle_atom_site_label_2
_geom_angle_atom_site_label_3
_geom_angle
_geom_angle_site_symmetry_1
_geom_angle_site_symmetry_3
_geom_angle_publ_flag
C3 O1 C24 117.4(3) . . ?
C4 O2 C23 113.5(3) . . ?
C5 O3 C22 118.5(3) . . ?
C11 O4 N1 108.4(2) . . ?
C20 O6 C21 114.8(3) . . ?
C18 O7 C19 115.9(3) . . ?
O4 N1 C7 109.5(2) . . ?
C13 N1 O4 102.9(2) . . ?
C13 N1 C7 115.5(3) . . ?
C2 C1 C6 120.3(3) . . ?
C2 C1 C7 118.4(3) . . ?
C6 C1 C7 121.2(3) . . ?
C1 C2 H2 120.0 . . ?
C1 C2 C3 119.9(3) . . ?
C3 C2 H2 120.0 . . ?
O1 C3 C2 124.1(3) . . ?
O1 C3 C4 115.9(3) . . ?
C4 C3 C2 120.0(3) . . ?
O2 C4 C3 119.7(3) . . ?
C5 C4 O2 120.3(3) . . ?
C5 C4 C3 120.0(3) . . ?
O3 C5 C4 115.9(3) . . ?
O3 C5 C6 123.8(3) . . ?
C4 C5 C6 120.3(3) . . ?
C1 C6 C5 119.4(3) . . ?
C1 C6 H6 120.3 . . ?
C5 C6 H6 120.3 . . ?
N1 C7 C1 110.4(3) . . ?
N1 C7 H7 107.5 . . ?
N1 C7 C8 113.9(3) . . ?
C1 C7 H7 107.5 . . ?
C1 C7 C8 109.8(3) . . ?
C8 C7 H7 107.5 . . ?
C7 C8 H8A 108.1 . . ?
C7 C8 H8B 108.1 . . ?
C7 C8 C9 116.8(3) . . ?
H8A C8 H8B 107.3 . . ?
C9 C8 H8A 108.1 . . ?
C9 C8 H8B 108.1 . . ?
C8 C9 H9A 108.3 . . ?
C8 C9 H9B 108.3 . . ?
C8 C9 C10 116.0(3) . . ?
H9A C9 H9B 107.4 . . ?
C10 C9 H9A 108.3 . . ?
C10 C9 H9B 108.3 . . ?
C9 C10 C11 112.9(3) . . ?
C9 C10 C18 108.2(3) . . ?
C9 C10 C20 110.7(3) . . ?
C18 C10 C11 109.1(3) . . ?
C20 C10 C11 108.6(3) . . ?
C20 C10 C18 107.2(3) . . ?
O4 C11 C10 110.2(3) . . ?
O4 C11 H11 110.2 . . ?
O4 C11 C12 102.1(3) . . ?
C10 C11 H11 110.2 . . ?
C12 C11 C10 113.6(3) . . ?
C12 C11 H11 110.2 . . ?
C13 C12 C11 108.0(3) . . ?
C13 C12 C17 120.0(4) . . ?
C17 C12 C11 132.0(4) . . ?
C12 C13 N1 111.8(3) . . ?
C12 C13 C14 123.0(3) . . ?
C14 C13 N1 125.2(4) . . ?
C13 C14 H14 121.6 . . ?
C13 C14 C15 116.7(4) . . ?
C15 C14 H14 121.6 . . ?
C14 C15 H15 119.4 . . ?
C16 C15 C14 121.1(4) . . ?
C16 C15 H15 119.4 . . ?
C15 C16 H16 119.2 . . ?
C17 C16 C15 121.6(4) . . ?
C17 C16 H16 119.2 . . ?
C12 C17 H17 121.2 . . ?
C16 C17 C12 117.6(4) . . ?
C16 C17 H17 121.2 . . ?
O7 C18 C10 110.2(3) . . ?
O8 C18 O7 124.3(4) . . ?
O8 C18 C10 125.5(4) . . ?
O7 C19 H19A 109.5 . . ?
O7 C19 H19B 109.5 . . ?
O7 C19 H19C 109.5 . . ?
H19A C19 H19B 109.5 . . ?
H19A C19 H19C 109.5 . . ?
H19B C19 H19C 109.5 . . ?
O5 C20 O6 124.5(4) . . ?
O5 C20 C10 124.0(4) . . ?
O6 C20 C10 111.5(3) . . ?
O6 C21 H21A 109.5 . . ?
O6 C21 H21B 109.5 . . ?
O6 C21 H21C 109.5 . . ?
H21A C21 H21B 109.5 . . ?
H21A C21 H21C 109.5 . . ?
H21B C21 H21C 109.5 . . ?
O3 C22 H22A 109.5 . . ?
O3 C22 H22B 109.5 . . ?
O3 C22 H22C 109.5 . . ?
H22A C22 H22B 109.5 . . ?
H22A C22 H22C 109.5 . . ?
H22B C22 H22C 109.5 . . ?
O2 C23 H23A 109.5 . . ?
O2 C23 H23B 109.5 . . ?
O2 C23 H23C 109.5 . . ?
H23A C23 H23B 109.5 . . ?
H23A C23 H23C 109.5 . . ?
H23B C23 H23C 109.5 . . ?
O1 C24 H24A 109.5 . . ?
O1 C24 H24B 109.5 . . ?
O1 C24 H24C 109.5 . . ?
H24A C24 H24B 109.5 . . ?
H24A C24 H24C 109.5 . . ?
H24B C24 H24C 109.5 . . ?

loop_
_geom_bond_atom_site_label_1
_geom_bond_atom_site_label_2
_geom_bond_distance
_geom_bond_site_symmetry_2
_geom_bond_publ_flag
O1 C3 1.369(4) . ?
O1 C24 1.407(5) . ?
O2 C4 1.385(4) . ?
O2 C23 1.425(5) . ?
O3 C5 1.367(4) . ?
O3 C22 1.422(5) . ?
O4 N1 1.459(4) . ?
O4 C11 1.454(4) . ?
O5 C20 1.199(5) . ?
O6 C20 1.316(5) . ?
O6 C21 1.459(5) . ?
O7 C18 1.323(5) . ?
O7 C19 1.463(5) . ?
O8 C18 1.193(5) . ?
N1 C7 1.497(4) . ?
N1 C13 1.434(4) . ?
C1 C2 1.379(5) . ?
C1 C6 1.390(5) . ?
C1 C7 1.524(5) . ?
C2 H2 0.9300 . ?
C2 C3 1.393(5) . ?
C3 C4 1.390(5) . ?
C4 C5 1.376(5) . ?
C5 C6 1.398(5) . ?
C6 H6 0.9300 . ?
C7 H7 0.9800 . ?
C7 C8 1.528(5) . ?
C8 H8A 0.9700 . ?
C8 H8B 0.9700 . ?
C8 C9 1.529(5) . ?
C9 H9A 0.9700 . ?
C9 H9B 0.9700 . ?
C9 C10 1.530(5) . ?
C10 C11 1.543(5) . ?
C10 C18 1.543(5) . ?
C10 C20 1.535(5) . ?
C11 H11 0.9800 . ?
C11 C12 1.486(5) . ?
C12 C13 1.369(5) . ?
C12 C17 1.405(5) . ?
C13 C14 1.374(5) . ?
C14 H14 0.9300 . ?
C14 C15 1.396(6) . ?
C15 H15 0.9300 . ?
C15 C16 1.379(6) . ?
C16 H16 0.9300 . ?
C16 C17 1.374(6) . ?
C17 H17 0.9300 . ?
C19 H19A 0.9600 . ?
C19 H19B 0.9600 . ?
C19 H19C 0.9600 . ?
C21 H21A 0.9600 . ?
C21 H21B 0.9600 . ?
C21 H21C 0.9600 . ?
C22 H22A 0.9600 . ?
C22 H22B 0.9600 . ?
C22 H22C 0.9600 . ?
C23 H23A 0.9600 . ?
C23 H23B 0.9600 . ?
C23 H23C 0.9600 . ?
C24 H24A 0.9600 . ?
C24 H24B 0.9600 . ?
C24 H24C 0.9600 . ?

loop_
_geom_torsion_atom_site_label_1
_geom_torsion_atom_site_label_2
_geom_torsion_atom_site_label_3
_geom_torsion_atom_site_label_4
_geom_torsion
_geom_torsion_site_symmetry_1
_geom_torsion_site_symmetry_2
_geom_torsion_site_symmetry_3
_geom_torsion_site_symmetry_4
_geom_torsion_publ_flag
O1 C3 C4 O2 2.1(5) . . . . ?
O1 C3 C4 C5 -178.3(3) . . . . ?
O2 C4 C5 O3 -1.2(5) . . . . ?
O2 C4 C5 C6 179.9(3) . . . . ?
O3 C5 C6 C1 -177.9(3) . . . . ?
O4 N1 C7 C1 97.1(3) . . . . ?
O4 N1 C7 C8 -27.1(4) . . . . ?
O4 N1 C13 C12 11.1(4) . . . . ?
O4 N1 C13 C14 -165.3(3) . . . . ?
O4 C11 C12 C13 -19.3(4) . . . . ?
O4 C11 C12 C17 162.7(4) . . . . ?
N1 O4 C11 C10 -94.6(3) . . . . ?
N1 O4 C11 C12 26.5(3) . . . . ?
N1 C7 C8 C9 -51.0(4) . . . . ?
N1 C13 C14 C15 176.2(3) . . . . ?
C1 C2 C3 O1 177.3(3) . . . . ?
C1 C2 C3 C4 0.2(5) . . . . ?
C1 C7 C8 C9 -175.5(3) . . . . ?
C2 C1 C6 C5 -1.7(5) . . . . ?
C2 C1 C7 N1 157.7(3) . . . . ?
C2 C1 C7 C8 -75.9(4) . . . . ?
C2 C3 C4 O2 179.5(3) . . . . ?
C2 C3 C4 C5 -0.9(5) . . . . ?
C3 C4 C5 O3 179.3(3) . . . . ?
C3 C4 C5 C6 0.3(5) . . . . ?
C4 C5 C6 C1 1.0(5) . . . . ?
C6 C1 C2 C3 1.1(5) . . . . ?
C6 C1 C7 N1 -23.6(4) . . . . ?
C6 C1 C7 C8 102.9(4) . . . . ?
C7 N1 C13 C12 -108.2(3) . . . . ?
C7 N1 C13 C14 75.4(4) . . . . ?
C7 C1 C2 C3 179.8(3) . . . . ?
C7 C1 C6 C5 179.6(3) . . . . ?
C7 C8 C9 C10 82.9(4) . . . . ?
C8 C9 C10 C11 -56.9(4) . . . . ?
C8 C9 C10 C18 -177.8(3) . . . . ?
C8 C9 C10 C20 65.0(4) . . . . ?
C9 C10 C11 O4 54.2(4) . . . . ?
C9 C10 C11 C12 -59.7(4) . . . . ?
C9 C10 C18 O7 -176.0(3) . . . . ?
C9 C10 C18 O8 4.7(5) . . . . ?
C9 C10 C20 O5 -123.1(4) . . . . ?
C9 C10 C20 O6 59.8(4) . . . . ?
C10 C11 C12 C13 99.4(4) . . . . ?
C10 C11 C12 C17 -78.7(5) . . . . ?
C11 O4 N1 C7 99.7(3) . . . . ?
C11 O4 N1 C13 -23.7(3) . . . . ?
C11 C10 C18 O7 60.8(4) . . . . ?
C11 C10 C18 O8 -118.5(4) . . . . ?
C11 C10 C20 O5 1.3(5) . . . . ?
C11 C10 C20 O6 -175.8(3) . . . . ?
C11 C12 C13 N1 5.2(4) . . . . ?
C11 C12 C13 C14 -178.2(3) . . . . ?
C11 C12 C17 C16 178.1(4) . . . . ?
C12 C13 C14 C15 0.1(5) . . . . ?
C13 N1 C7 C1 -147.4(3) . . . . ?
C13 N1 C7 C8 88.5(4) . . . . ?
C13 C12 C17 C16 0.3(5) . . . . ?
C13 C14 C15 C16 -0.8(6) . . . . ?
C14 C15 C16 C17 1.2(6) . . . . ?
C15 C16 C17 C12 -0.9(6) . . . . ?
C17 C12 C13 N1 -176.4(3) . . . . ?
C17 C12 C13 C14 0.1(6) . . . . ?
C18 C10 C11 O4 174.6(3) . . . . ?
C18 C10 C11 C12 60.7(4) . . . . ?
C18 C10 C20 O5 119.0(4) . . . . ?
C18 C10 C20 O6 -58.1(4) . . . . ?
C19 O7 C18 O8 -0.4(6) . . . . ?
C19 O7 C18 C10 -179.7(3) . . . . ?
C20 C10 C11 O4 -68.9(4) . . . . ?
C20 C10 C11 C12 177.2(3) . . . . ?
C20 C10 C18 O7 -56.6(4) . . . . ?
C20 C10 C18 O8 124.1(4) . . . . ?
C21 O6 C20 O5 2.5(5) . . . . ?
C21 O6 C20 C10 179.5(3) . . . . ?
C22 O3 C5 C4 175.3(3) . . . . ?
C22 O3 C5 C6 -5.7(5) . . . . ?
C23 O2 C4 C3 -97.3(4) . . . . ?
C23 O2 C4 C5 83.1(4) . . . . ?
C24 O1 C3 C2 12.1(5) . . . . ?
C24 O1 C3 C4 -170.7(3) . . . . ?
